data_7059053
loop_
_publ_author_name
'Pitarch-Jarque, Javier'
'Rissanen, Kari'
'Garcia-Granda, Santiago'
'Lopera, Alberto'
'Clares, Maria Paz'
'Garc\'ia-Espa\~na, Enrique'
'Blasco, Salvador'

_publ_section_title
;
 Water and Oxoanion Encapsulation Chemistry in a 1H-Pyrazole azacryptand
;
_journal_name_full 'New Journal of Chemistry'
_journal_paper_doi 10.1039/C9NJ05231C
_journal_year 2019
_chemical_formula_moiety '2(As H2 O4), As H3 O4, 4(C F3 O3 S), 3(H2 O), C27 H55 N14'
_chemical_formula_sum 'C31 H68 As3 F12 N14 O27 S4'
_chemical_formula_weight 1649.99
_space_group_crystal_system triclinic
_space_group_IT_number 1
_space_group_name_Hall 'P 1'
_space_group_name_H-M_alt 'P 1'
_atom_sites_solution_hydrogens mixed
_atom_sites_solution_primary direct
_audit_creation_date 2019-03-12
_audit_creation_method
;
Olex2 1.2
(compiled May 29 2018 13:30:08 for OlexSys, GUI svn.r5506)
;
_audit_update_record
;
2019-04-26 deposited with the CCDC.	2019-11-14 downloaded from the CCDC.
;
_cell_angle_alpha 96.081(3)
_cell_angle_beta 90.171(3)
_cell_angle_gamma 109.012(3)
_cell_formula_units_Z 2
_cell_length_a 12.6927(4)
_cell_length_b 15.1722(5)
_cell_length_c 17.0426(5)
_cell_measurement_reflns_used 9451
_cell_measurement_temperature 120.00(10)
_cell_measurement_theta_max 27.2210
_cell_measurement_theta_min 3.5520
_cell_volume 3083.05(18)
_computing_cell_refinement
;
CrysAlisPro, Agilent Technologies,
Version 1.171.37.35 (release 13-08-2014 CrysAlis171 .NET)
(compiled Aug 13 2014,18:06:01)
;
_computing_data_collection
;
CrysAlisPro, Agilent Technologies,
Version 1.171.37.35 (release 13-08-2014 CrysAlis171 .NET)
(compiled Aug 13 2014,18:06:01)
;
_computing_data_reduction
;
CrysAlisPro, Agilent Technologies,
Version 1.171.37.35 (release 13-08-2014 CrysAlis171 .NET)
(compiled Aug 13 2014,18:06:01)
;
_computing_molecular_graphics 'Olex2 (Dolomanov et al., 2009)'
_computing_publication_material 'Olex2 (Dolomanov et al., 2009)'
_computing_structure_refinement 'ShelXL (Sheldrick, 2015)'
_computing_structure_solution 'SIR2011 (Burla et al.,  2007)'
_diffrn_ambient_environment N~2~
_diffrn_ambient_temperature 120.00(10)
_diffrn_detector 'CCD plate'
_diffrn_detector_area_resol_mean 16.0267
_diffrn_detector_type Sapphire3
_diffrn_measured_fraction_theta_full 0.992
_diffrn_measured_fraction_theta_max 0.825
_diffrn_measurement_device 'four-circle diffractometer'
_diffrn_measurement_device_type 'SuperNova, Single source at offset, Sapphire3'
_diffrn_radiation_monochromator mirror
_diffrn_radiation_probe x-ray
_diffrn_radiation_type 'Mo K\a'
_diffrn_radiation_wavelength 0.71073
_diffrn_reflns_av_R_equivalents 0.0283
_diffrn_reflns_av_unetI/netI 0.0572
_diffrn_reflns_Laue_measured_fraction_full 0.992
_diffrn_reflns_Laue_measured_fraction_max 0.825
_diffrn_reflns_limit_h_max 16
_diffrn_reflns_limit_h_min -15
_diffrn_reflns_limit_k_max 19
_diffrn_reflns_limit_k_min -18
_diffrn_reflns_limit_l_max 20
_diffrn_reflns_limit_l_min -21
_diffrn_reflns_number 22380
_diffrn_reflns_point_group_measured_fraction_full 0.641
_diffrn_reflns_point_group_measured_fraction_max 0.524
_diffrn_reflns_theta_full 25.242
_diffrn_reflns_theta_max 27.935
_diffrn_reflns_theta_min 3.348
_diffrn_source 'SuperNova (Mo) X-ray Source'
_exptl_absorpt_coefficient_mu 1.878
_exptl_absorpt_correction_T_max 1.00000
_exptl_absorpt_correction_T_min 0.92932
_exptl_absorpt_correction_type multi-scan
_exptl_crystal_colour colourless
_exptl_crystal_density_diffrn 1.777
_exptl_crystal_description block
_exptl_crystal_F_000 1678
_exptl_crystal_size_max 0.23
_exptl_crystal_size_mid 0.17
_exptl_crystal_size_min 0.15
_refine_diff_density_max 2.605
_refine_diff_density_min -1.103
_refine_diff_density_rms 0.127
_refine_ls_abs_structure_details
;
 Flack x determined using 2869 quotients [(I+)-(I-)]/[(I+)+(I-)]
 (Parsons, Flack and Wagner, Acta Cryst. B69 (2013) 249-259).
;
_refine_ls_abs_structure_Flack 0.063(6)
_refine_ls_extinction_method none
_refine_ls_goodness_of_fit_ref 1.021
_refine_ls_hydrogen_treatment constr
_refine_ls_matrix_type full
_refine_ls_number_parameters 1735
_refine_ls_number_reflns 15491
_refine_ls_number_restraints 104
_refine_ls_restrained_S_all 1.024
_refine_ls_R_factor_all 0.0628
_refine_ls_R_factor_gt 0.0553
_refine_ls_shift/su_max 0.001
_refine_ls_shift/su_mean 0.000
_refine_ls_structure_factor_coef Fsqd
_refine_ls_weighting_details 'w=1/[\s^2^(Fo^2^)+(0.0715P)^2^+12.3248P] where P=(Fo^2^+2Fc^2^)/3'
_refine_ls_weighting_scheme calc
_refine_ls_wR_factor_gt 0.1351
_refine_ls_wR_factor_ref 0.1420
_reflns_Friedel_coverage 0.270
_reflns_Friedel_fraction_full 0.290
_reflns_Friedel_fraction_max 0.223
_reflns_number_gt 13989
_reflns_number_total 15491
_reflns_threshold_expression 'I > 2\s(I)'
_cod_data_source_file c9nj05231c2.cif
_cod_data_source_block crystal7_arsen
_cod_original_cell_volume 3083.06(18)
_cod_database_code 7059053
_shelx_shelxl_version_number 2018/3
_shelx_space_group_comment
;
The symmetry employed for this shelxl refinement is uniquely defined
by the following loop, which should always be used as a source of
symmetry information in preference to the above space-group names.
They are only intended as comments.
;
_exptl_absorpt_special_details
;
CrysAlisPro, Agilent Technologies,
Version 1.171.37.35 (release 13-08-2014 CrysAlis171 .NET)
(compiled Aug 13 2014,18:06:01)
Empirical absorption correction using spherical harmonics,
 implemented in SCALE3 ABSPACK scaling algorithm.
;
_olex2_refinement_description
;
1. Fixed Uiso
 At 1.2 times of:
  All C(H) groups, All C(H,H) groups, All N(H) groups, All N(H,H) groups
 At 1.5 times of:
  All O(H) groups, All O(H,H) groups
2. Restrained distances
 C60-F61 = C60-F63 = C60-F62
 1.322 with sigma of 0.015
 S6-C60
 1.814 with sigma of 0.017
 O85_$1-H2E
 3.1 with sigma of 0.1
 O47_$2-H1D
 2.11 with sigma of 0.1
 O25_$1-H1C
 1.76 with sigma of 0.1
 H2F-O1_$3
 1.9 with sigma of 0.1
 H4A-N17_$4
 2.24 with sigma of 0.1
 O6-H5D
 2.4 with sigma of 0.1
 O15-H5C
 2.1 with sigma of 0.1
3. Uiso/Uaniso restraints and constraints
Uanis(O54) \\sim Ueq: with sigma of 0.1 and sigma for terminal atoms of 0.2
Uanis(C62) \\sim Ueq: with sigma of 0.01 and sigma for terminal atoms of 0.02
Uanis(S8) \\sim Ueq: with sigma of 0.1 and sigma for terminal atoms of 0.2
Uanis(O87) \\sim Ueq: with sigma of 0.1 and sigma for terminal atoms of 0.2
Uanis(O75A) \\sim Ueq: with sigma of 0.1 and sigma for terminal atoms of 0.2
Uanis(F72B) \\sim Ueq: with sigma of 0.005 and sigma for terminal atoms of 0.01
Uanis(F71B) \\sim Ueq: with sigma of 0.02 and sigma for terminal atoms of 0.04
Uanis(C61B) \\sim Ueq: with sigma of 0.02 and sigma for terminal atoms of 0.04
Uanis(S7B) \\sim Ueq: with sigma of 0.01 and sigma for terminal atoms of 0.02
Uanis(O76B) \\sim Ueq: with sigma of 0.01 and sigma for terminal atoms of 0.02
Uanis(O77B) \\sim Ueq: with sigma of 0.002 and sigma for terminal atoms of 0.004
Uanis(F73B) \\sim Ueq: with sigma of 0.02 and sigma for terminal atoms of 0.04
Uanis(O75B) \\sim Ueq: with sigma of 0.02 and sigma for terminal atoms of 0.04
Uanis(O76A) \\sim Ueq: with sigma of 0.01 and sigma for terminal atoms of 0.02
Uanis(C41) \\sim Ueq: with sigma of 0.01 and sigma for terminal atoms of 0.02
4. Others
 Sof(S7B)=Sof(O75B)=Sof(O76B)=Sof(O77B)=Sof(C61B)=Sof(F72B)=Sof(F71B)=
 Sof(F73B)=1-FVAR(1)
 Sof(S7A)=Sof(F72A)=Sof(F73A)=Sof(F71A)=Sof(O77A)=Sof(O75A)=Sof(O76A)=
 Sof(C61A)=FVAR(1)
 Sof(O67B)=Sof(O65B)=Sof(O66B)=1-FVAR(2)
 Sof(O66A)=Sof(O67A)=Sof(O65A)=FVAR(2)
5.a Free rotating group:
 S8(O87,O85,O86,C62,F83,F82,F81), O4(H4A,H4B), O2(H2E,H2F), O5(H5C,H5D),
 O3(H3C,H3D), O1(H1C,H1D), O6(H6A,H6B), S7B(O75B,O76B,O77B,C61B,F72B,F71B,F73B)
5.b Ternary CH refined with riding coordinates:
 N1(H1), N20(H20)
5.c Secondary CH2 refined with riding coordinates:
 N14(H14A,H14B), N11(H11A,H11B), N5(H5A,H5B), N10(H10A,H10B), N2(H2A,H2B),
 N7(H7A,H7B), C20(H20A,H20B), C18(H18A,H18B), C17(H17A,H17B), C12(H12A,H12B),
 C27(H27A,H27B), C3(H3A,H3B), C9(H9A,H9B), C7(H7C,H7D), C8(H8A,H8B), C16(H16A,
 H16B), C19(H19A,H19B), C2(H2C,H2D), C21(H21A,H21B), C26(H26A,H26B), C25(H25A,
 H25B), C1(H1A,H1B), C11(H11C,H11D), C10(H10C,H10D), N19(H19C,H19D), N21(H21C,
 H21D), N25(H25C,H25D), N28(H28A,H28B), N24(H24A,H24B), N16(H16C,H16D),
 C35(H35A,H35B), C48(H48A,H48B), C45(H45A,H45B), C39(H39A,H39B), C47(H47A,H47B),
  C28(H28C,H28D), C36(H36A,H36B), C54(H54A,H54B), C38(H38A,H38B), C43(H43A,
 H43B), C44(H44A,H44B), C46(H46A,H46B), C53(H53A,H53B), C37(H37A,H37B),
 C52(H52A,H52B), C29(H29A,H29B), C34(H34A,H34B), C30(H30A,H30B)
5.d Aromatic/amide H refined with riding coordinates:
 N4(H4), N13(H13), N9(H9), C14(H14), C23(H23), C5(H5), N23(H23A), N18(H18),
 N27(H27), C32(H32), C41(H41), C50(H50)
5.e Tetrahedral OH refined with riding coordinates:
 O21(H21)
5.f Idealised tetrahedral OH refined as rotating group:
 O22(H22), O31(H31), O32(H32A), O33(H33), O11(H11), O12(H12), O41(H41A),
 O42(H42), O52(H52), O51(H51), O61(H61), O62(H62), O63(H63)
;
_olex2_submission_special_instructions 'No special instructions were received'

loop_
_space_group_symop_operation_xyz
'x, y, z'

loop_
_atom_site_label
_atom_site_type_symbol
_atom_site_fract_x
_atom_site_fract_y
_atom_site_fract_z
_atom_site_U_iso_or_equiv
_atom_site_adp_type
_atom_site_occupancy
_atom_site_site_symmetry_order
_atom_site_calc_flag
_atom_site_refinement_flags_posn
_atom_site_refinement_flags_adp
_atom_site_refinement_flags_occupancy
_atom_site_disorder_assembly
_atom_site_disorder_group
As2 As 0.98432(7) 0.57724(6) 0.44888(6) 0.0144(2) Uani 1 1 d . . . . .
O21 O 0.8388(6) 0.5361(5) 0.4372(4) 0.0206(16) Uani 1 1 d . . . . .
H21 H 0.814569 0.482936 0.450376 0.031 Uiso 1 1 calc R . . . .
O22 O 1.0312(6) 0.5607(5) 0.3560(5) 0.0232(17) Uani 1 1 d . . . . .
H22 H 1.078184 0.534459 0.357827 0.035 Uiso 1 1 calc GR . . . .
O24 O 1.0241(6) 0.6905(5) 0.4778(4) 0.0194(15) Uani 1 1 d . . . . .
O23 O 1.0128(6) 0.5008(5) 0.5002(5) 0.0229(17) Uani 1 1 d . . . . .
As3 As 0.62115(8) 0.66019(7) 0.43009(6) 0.0180(2) Uani 1 1 d . . . . .
O31 O 0.5615(6) 0.6414(6) 0.5188(4) 0.0225(17) Uani 1 1 d . . . . .
H31 H 0.606128 0.633459 0.549965 0.034 Uiso 1 1 calc GR . . . .
O34 O 0.7580(6) 0.6913(5) 0.4348(4) 0.0210(16) Uani 1 1 d . . . . .
O32 O 0.5732(7) 0.7394(6) 0.3906(5) 0.0272(18) Uani 1 1 d . . . . .
H32A H 0.526866 0.712218 0.354859 0.041 Uiso 1 1 calc GR . . . .
O33 O 0.5665(6) 0.5601(5) 0.3676(5) 0.0277(18) Uani 1 1 d . . . . .
H33 H 0.500827 0.535102 0.377092 0.042 Uiso 1 1 calc GR . . . .
As1 As 0.35473(8) 0.58695(7) 0.92409(6) 0.0185(2) Uani 1 1 d . . . . .
O11 O 0.4997(6) 0.6320(5) 0.9325(5) 0.0233(17) Uani 1 1 d . . . . .
H11 H 0.524772 0.589322 0.937151 0.035 Uiso 1 1 calc GR . . . .
O12 O 0.3161(7) 0.6125(6) 1.0193(5) 0.0271(18) Uani 1 1 d . . . . .
H12 H 0.318342 0.571423 1.046227 0.041 Uiso 1 1 calc GR . . . .
O14 O 0.3188(6) 0.6560(5) 0.8685(4) 0.0196(16) Uani 1 1 d . . . . .
O13 O 0.3154(6) 0.4740(5) 0.9007(5) 0.0286(19) Uani 1 1 d . . . . .
As4 As 0.16431(8) 0.75103(7) 0.21048(6) 0.0178(2) Uani 1 1 d . . . . .
O41 O 0.2368(6) 0.8701(5) 0.2175(5) 0.0264(17) Uani 1 1 d . . . . .
H41A H 0.290309 0.879473 0.188955 0.040 Uiso 1 1 calc GR . . . .
O43 O 0.2596(6) 0.7007(5) 0.1914(4) 0.0229(16) Uani 1 1 d . . . . .
O44 O 0.1015(6) 0.7294(5) 0.2951(4) 0.0191(15) Uani 1 1 d . . . . .
O42 O 0.0662(6) 0.7310(6) 0.1366(5) 0.0344(19) Uani 1 1 d . . . . .
H42 H 0.013013 0.684632 0.143366 0.052 Uiso 1 1 calc GR . . . .
As5 As 0.20004(8) 0.45837(7) 0.18032(6) 0.0192(2) Uani 1 1 d . . . . .
O54 O 0.2708(6) 0.4554(5) 0.0982(5) 0.0245(17) Uani 1 1 d . U . . .
O52 O 0.1928(6) 0.3648(5) 0.2313(5) 0.0311(19) Uani 1 1 d . . . . .
H52 H 0.252113 0.375145 0.255794 0.047 Uiso 1 1 calc GR . . . .
O51 O 0.2712(6) 0.5521(5) 0.2465(5) 0.0279(17) Uani 1 1 d . . . . .
H51 H 0.265297 0.600260 0.232198 0.042 Uiso 1 1 calc GR . . . .
O53 O 0.0702(6) 0.4549(5) 0.1622(5) 0.0250(17) Uani 1 1 d . . . . .
As6 As 0.72384(8) 0.50690(8) 0.93324(7) 0.0243(3) Uani 1 1 d . . . . .
O64 O 0.5850(6) 0.4758(6) 0.9349(4) 0.0264(18) Uani 1 1 d . . . . .
O61 O 0.7706(6) 0.5007(7) 0.8408(5) 0.034(2) Uani 1 1 d . . . . .
H61 H 0.722536 0.501747 0.809029 0.050 Uiso 1 1 calc GR . . . .
O62 O 0.7764(7) 0.4395(8) 0.9853(5) 0.045(2) Uani 1 1 d . . . . .
H62 H 0.839399 0.443932 0.971095 0.067 Uiso 1 1 calc GR . . . .
O63 O 0.7879(7) 0.6163(7) 0.9765(7) 0.055(3) Uani 1 1 d . . . . .
H63 H 0.757156 0.625018 1.017429 0.082 Uiso 1 1 calc GR . . . .
S1 S 0.4925(2) 0.3143(2) 0.49729(17) 0.0249(6) Uani 1 1 d . . . . .
F13 F 0.5120(7) 0.2177(5) 0.6113(5) 0.0466(19) Uani 1 1 d . . . . .
F12 F 0.3443(7) 0.2084(5) 0.5842(5) 0.054(2) Uani 1 1 d . . . . .
F11 F 0.4273(7) 0.1328(5) 0.5072(5) 0.049(2) Uani 1 1 d . . . . .
O15 O 0.4076(7) 0.2979(7) 0.4368(6) 0.048(3) Uani 1 1 d D . . . .
O17 O 0.5015(7) 0.3919(6) 0.5568(5) 0.033(2) Uani 1 1 d . . . . .
O16 O 0.5977(6) 0.3091(6) 0.4688(5) 0.033(2) Uani 1 1 d . . . . .
C55 C 0.4409(10) 0.2136(8) 0.5519(8) 0.032(3) Uani 1 1 d . . . . .
S2 S 0.8418(2) 0.8471(2) 0.88552(18) 0.0288(7) Uani 1 1 d . . . . .
F22 F 1.0005(7) 0.9668(6) 0.8172(7) 0.074(3) Uani 1 1 d . . . . .
F23 F 0.9086(7) 1.0302(6) 0.8953(6) 0.063(3) Uani 1 1 d . . . . .
F21 F 0.8348(9) 0.9603(7) 0.7834(6) 0.075(3) Uani 1 1 d . . . . .
O27 O 0.8400(7) 0.7773(6) 0.8209(5) 0.0320(19) Uani 1 1 d . . . . .
O26 O 0.7333(7) 0.8467(7) 0.9088(5) 0.042(2) Uani 1 1 d . . . . .
O25 O 0.9197(7) 0.8553(7) 0.9505(5) 0.039(2) Uani 1 1 d D . . . .
C56 C 0.8969(13) 0.9580(10) 0.8436(10) 0.051(4) Uani 1 1 d . . . . .
S3 S 0.2208(2) 0.8694(2) 0.69576(16) 0.0237(6) Uani 1 1 d . . . . .
F33 F 0.3577(8) 1.0269(6) 0.7649(6) 0.067(3) Uani 1 1 d . . . . .
F32 F 0.2291(8) 1.0412(6) 0.6892(6) 0.072(3) Uani 1 1 d . . . . .
F31 F 0.3652(7) 1.0077(6) 0.6345(6) 0.061(2) Uani 1 1 d . . . . .
O37 O 0.1642(7) 0.8466(6) 0.6182(5) 0.036(2) Uani 1 1 d . . . . .
O35 O 0.3054(7) 0.8273(6) 0.7065(5) 0.0288(18) Uani 1 1 d . . . . .
O36 O 0.1473(7) 0.8645(6) 0.7604(5) 0.036(2) Uani 1 1 d . . . . .
C57 C 0.2988(12) 0.9942(10) 0.6944(9) 0.045(3) Uani 1 1 d . . . . .
S6 S 0.1022(2) 0.3125(2) 0.70954(18) 0.0283(6) Uani 1 1 d D . . . .
F62 F 0.0941(9) 0.1431(7) 0.7308(7) 0.085(4) Uani 1 1 d D . . . .
F61 F -0.0538(9) 0.1536(8) 0.6787(14) 0.166(9) Uani 1 1 d D . . . .
F63 F 0.077(2) 0.1552(9) 0.6190(9) 0.198(11) Uani 1 1 d D . . . .
C60 C 0.0496(12) 0.1871(8) 0.6896(10) 0.075(7) Uani 1 1 d D . . . .
O66A O 0.0430(12) 0.3428(11) 0.6487(10) 0.034(4) Uani 0.65(3) 1 d . . P A 1
O67A O 0.2196(13) 0.3331(12) 0.6960(16) 0.062(7) Uani 0.65(3) 1 d . . P A 1
O65A O 0.080(2) 0.3237(10) 0.7882(8) 0.052(7) Uani 0.65(3) 1 d . . P A 1
O67B O 0.165(3) 0.338(2) 0.7882(15) 0.042(9) Uani 0.35(3) 1 d . . P A 2
O65B O 0.012(3) 0.352(2) 0.706(3) 0.072(18) Uani 0.35(3) 1 d . . P A 2
O66B O 0.170(3) 0.328(2) 0.649(2) 0.061(12) Uani 0.35(3) 1 d . . P A 2
S4 S 0.1307(4) 0.0412(2) 0.1500(2) 0.0475(10) Uani 1 1 d . . . . .
F41 F 0.2854(8) 0.1919(7) 0.2175(6) 0.070(3) Uani 1 1 d . . . . .
F43 F 0.2400(7) 0.0752(6) 0.2871(4) 0.049(2) Uani 1 1 d . . . . .
F42 F 0.1308(7) 0.1549(6) 0.2761(5) 0.054(2) Uani 1 1 d . . . . .
O46 O 0.2089(15) 0.0017(13) 0.1192(7) 0.122(7) Uani 1 1 d . . . . .
O45 O 0.0999(7) 0.0994(6) 0.1024(5) 0.037(2) Uani 1 1 d . . . . .
O47 O 0.0388(14) -0.0256(8) 0.1832(7) 0.104(6) Uani 1 1 d D . . . .
C58 C 0.2013(12) 0.1206(8) 0.2361(9) 0.040(3) Uani 1 1 d . . . . .
S5 S 0.6444(3) 0.0606(3) 0.2687(2) 0.0522(10) Uani 1 1 d . . . . .
F51 F 0.4910(6) -0.0519(5) 0.3416(5) 0.053(2) Uani 1 1 d . . . . .
F53 F 0.5946(8) 0.0714(6) 0.4155(6) 0.066(3) Uani 1 1 d . . . . .
F52 F 0.4700(9) 0.0810(7) 0.3377(6) 0.079(3) Uani 1 1 d . . . . .
O57 O 0.5742(8) 0.0171(6) 0.1938(6) 0.045(2) Uani 1 1 d . . . . .
O55 O 0.6910(9) 0.1626(7) 0.2680(7) 0.064(3) Uani 1 1 d . . . . .
O56 O 0.7219(9) 0.0126(7) 0.2897(7) 0.066(3) Uani 1 1 d . . . . .
C59 C 0.5487(12) 0.0385(9) 0.3450(8) 0.042(3) Uani 1 1 d . . . . .
S8 S 0.6949(4) 0.1926(3) 0.9195(4) 0.139(4) Uani 1 1 d . U . . .
O87 O 0.7270(6) 0.1092(4) 0.9104(6) 0.29(2) Uani 1 1 d G U . . .
O85 O 0.5887(5) 0.1823(6) 0.9546(5) 0.160(9) Uani 1 1 d DG . . . .
O86 O 0.7833(6) 0.2790(4) 0.9452(5) 0.181(11) Uani 1 1 d G . . . .
C62 C 0.6662(5) 0.2075(4) 0.8160(4) 0.085(6) Uani 1 1 d G U . . .
F83 F 0.6344(6) 0.2828(5) 0.8113(5) 0.125(6) Uani 1 1 d G . . . .
F82 F 0.7561(7) 0.2185(7) 0.7723(5) 0.199(11) Uani 1 1 d G . . . .
F81 F 0.5848(7) 0.1333(5) 0.7806(5) 0.208(12) Uani 1 1 d G . . . .
O4 O 0.1608(8) 0.6062(7) 0.7349(6) 0.045(2) Uani 1 1 d . . . . .
H4A H 0.215370 0.635478 0.708437 0.068 Uiso 1 1 d DG . . . .
H4B H 0.146168 0.547413 0.723122 0.068 Uiso 1 1 d G . . . .
O2 O 0.7491(9) 0.0317(9) 0.0541(10) 0.088(5) Uani 1 1 d . . . . .
H2E H 0.723249 0.036801 0.009324 0.132 Uiso 1 1 d DG . . . .
H2F H 0.755694 -0.022493 0.049093 0.132 Uiso 1 1 d DG . . . .
O5 O 0.3979(9) 0.4022(6) 0.2850(8) 0.061(3) Uani 1 1 d . . . . .
H5C H 0.381567 0.371316 0.324603 0.091 Uiso 1 1 d DG . . . .
H5D H 0.409661 0.367429 0.245952 0.091 Uiso 1 1 d DG . . . .
O3 O 0.9207(8) 0.1799(6) 0.1231(7) 0.048(2) Uani 1 1 d . . . . .
H3C H 0.978341 0.163401 0.124987 0.072 Uiso 1 1 d G . . . .
H3D H 0.866817 0.130548 0.128844 0.072 Uiso 1 1 d G . . . .
O1 O 0.8223(9) 0.8839(8) 0.0935(7) 0.066(3) Uani 1 1 d D . . . .
H1C H 0.867886 0.895764 0.056469 0.099 Uiso 1 1 d DG . . . .
H1D H 0.853358 0.925332 0.131582 0.099 Uiso 1 1 d DG . . . .
O6 O 0.5416(8) 0.2950(8) 0.2894(7) 0.053(3) Uani 1 1 d D . . . .
H6A H 0.563838 0.283331 0.333017 0.080 Uiso 1 1 d G . . . .
H6B H 0.601069 0.320496 0.266051 0.080 Uiso 1 1 d G . . . .
N4 N 0.6339(8) 0.6454(7) 0.7704(5) 0.024(2) Uani 1 1 d . . . . .
H4 H 0.696015 0.689011 0.784114 0.029 Uiso 1 1 calc R . . . .
N8 N 0.0578(7) 0.6118(6) 1.0089(5) 0.0204(18) Uani 1 1 d . . . . .
N1 N 0.3128(7) 0.2618(6) 0.9484(5) 0.0203(19) Uani 1 1 d . . . . .
H1 H 0.321979 0.328250 0.946439 0.024 Uiso 1 1 calc R . . . .
N14 N 0.4611(7) 0.8273(6) 1.1618(5) 0.0208(19) Uani 1 1 d . . . . .
H14A H 0.455217 0.880916 1.184616 0.025 Uiso 1 1 calc R . . . .
H14B H 0.396169 0.782471 1.166044 0.025 Uiso 1 1 calc R . . . .
N6 N 0.3939(7) 0.8740(6) 0.9581(5) 0.0196(19) Uani 1 1 d . . . . .
N3 N 0.6200(7) 0.5540(7) 0.7684(5) 0.023(2) Uani 1 1 d . . . . .
N11 N 0.4633(7) 0.4158(6) 1.0665(5) 0.0197(19) Uani 1 1 d . . . . .
H11A H 0.400097 0.424442 1.081941 0.024 Uiso 1 1 calc R . . . .
H11B H 0.476065 0.433726 1.018375 0.024 Uiso 1 1 calc R . . . .
N13 N 0.6485(7) 0.7220(6) 1.1175(5) 0.0202(19) Uani 1 1 d . . . . .
H13 H 0.692727 0.772841 1.102160 0.024 Uiso 1 1 calc R . . . .
N5 N 0.5149(7) 0.7949(6) 0.8351(5) 0.0194(19) Uani 1 1 d . . . . .
H5A H 0.449493 0.757925 0.849619 0.023 Uiso 1 1 calc R . . . .
H5B H 0.567394 0.791642 0.868341 0.023 Uiso 1 1 calc R . . . .
N10 N 0.1287(7) 0.3420(6) 0.9537(6) 0.026(2) Uani 1 1 d . . . . .
H10A H 0.182767 0.380237 0.986624 0.032 Uiso 1 1 calc R . . . .
H10B H 0.149869 0.350550 0.904548 0.032 Uiso 1 1 calc R . . . .
N2 N 0.4305(7) 0.3730(6) 0.8159(5) 0.0204(19) Uani 1 1 d . . . . .
H2A H 0.488523 0.393632 0.850255 0.025 Uiso 1 1 calc R . . . .
H2B H 0.378963 0.397298 0.833851 0.025 Uiso 1 1 calc R . . . .
N12 N 0.6518(7) 0.6363(6) 1.0927(5) 0.0218(19) Uani 1 1 d . . . . .
N7 N 0.1649(7) 0.7557(6) 0.8833(5) 0.0203(19) Uani 1 1 d . . . . .
H7A H 0.214629 0.726916 0.890011 0.024 Uiso 1 1 calc R . . . .
H7B H 0.173192 0.775012 0.835516 0.024 Uiso 1 1 calc R . . . .
N9 N 0.0526(7) 0.5265(6) 1.0260(5) 0.0228(19) Uani 1 1 d . . . . .
H9 H 0.057816 0.512822 1.073179 0.027 Uiso 1 1 calc R . . . .
C4 C 0.5125(9) 0.5101(8) 0.7437(7) 0.024(2) Uani 1 1 d . . . . .
C13 C 0.0489(7) 0.6049(7) 0.9309(6) 0.016(2) Uani 1 1 d . . . . .
C22 C 0.5729(8) 0.5783(7) 1.1300(6) 0.019(2) Uani 1 1 d . . . . .
C20 C 0.4509(9) 0.3154(7) 1.0635(7) 0.024(2) Uani 1 1 d . . . . .
H20A H 0.459850 0.301192 1.116831 0.028 Uiso 1 1 calc R . . . .
H20B H 0.510616 0.303891 1.033208 0.028 Uiso 1 1 calc R . . . .
C18 C 0.1961(10) 0.2056(8) 0.9267(7) 0.028(3) Uani 1 1 d . . . . .
H18A H 0.183329 0.142100 0.939036 0.033 Uiso 1 1 calc R . . . .
H18B H 0.184628 0.202770 0.870026 0.033 Uiso 1 1 calc R . . . .
C24 C 0.5681(8) 0.7195(7) 1.1691(6) 0.017(2) Uani 1 1 d . . . . .
C6 C 0.5398(8) 0.6626(8) 0.7486(6) 0.021(2) Uani 1 1 d . . . . .
C17 C 0.1116(9) 0.2423(7) 0.9671(7) 0.026(3) Uani 1 1 d . . . . .
H17A H 0.037438 0.203284 0.947584 0.032 Uiso 1 1 calc R . . . .
H17B H 0.116624 0.238363 1.023385 0.032 Uiso 1 1 calc R . . . .
C12 C 0.0493(8) 0.6854(8) 0.8863(6) 0.021(2) Uani 1 1 d . . . . .
H12A H 0.000589 0.716745 0.911392 0.026 Uiso 1 1 calc R . . . .
H12B H 0.019952 0.661244 0.832840 0.026 Uiso 1 1 calc R . . . .
C27 C 0.4042(9) 0.8819(7) 1.0444(6) 0.022(2) Uani 1 1 d . . . . .
H27A H 0.330763 0.854146 1.064547 0.026 Uiso 1 1 calc R . . . .
H27B H 0.430378 0.947902 1.064623 0.026 Uiso 1 1 calc R . . . .
C3 C 0.4674(11) 0.4076(8) 0.7374(6) 0.030(3) Uani 1 1 d . . . . .
H3A H 0.523894 0.381605 0.717641 0.036 Uiso 1 1 calc R . . . .
H3B H 0.404318 0.385580 0.699729 0.036 Uiso 1 1 calc R . . . .
C9 C 0.5020(8) 0.9296(7) 0.9254(7) 0.022(2) Uani 1 1 d . . . . .
H9A H 0.563536 0.927251 0.958153 0.026 Uiso 1 1 calc R . . . .
H9B H 0.505718 0.994631 0.927269 0.026 Uiso 1 1 calc R . . . .
C14 C 0.0371(9) 0.5128(8) 0.8973(7) 0.023(2) Uani 1 1 d . . . . .
H14 H 0.029962 0.490041 0.843985 0.027 Uiso 1 1 calc R . . . .
C15 C 0.0384(7) 0.4644(8) 0.9607(6) 0.021(2) Uani 1 1 d . . . . .
C7 C 0.5363(9) 0.7584(8) 0.7525(6) 0.024(2) Uani 1 1 d . . . . .
H7C H 0.477875 0.759739 0.716289 0.029 Uiso 1 1 calc R . . . .
H7D H 0.606724 0.799281 0.735874 0.029 Uiso 1 1 calc R . . . .
C23 C 0.5187(9) 0.6266(8) 1.1789(6) 0.022(2) Uani 1 1 d . . . . .
H23 H 0.460725 0.601297 1.211675 0.027 Uiso 1 1 calc R . . . .
C5 C 0.4608(9) 0.5748(8) 0.7297(6) 0.027(3) Uani 1 1 d . . . . .
H5 H 0.387669 0.561861 0.711200 0.032 Uiso 1 1 calc R . . . .
C8 C 0.5140(9) 0.8925(8) 0.8417(6) 0.023(2) Uani 1 1 d . . . . .
H8A H 0.452727 0.895270 0.809018 0.028 Uiso 1 1 calc R . . . .
H8B H 0.582853 0.932225 0.821999 0.028 Uiso 1 1 calc R . . . .
C16 C 0.0256(8) 0.3653(7) 0.9663(7) 0.024(2) Uani 1 1 d . . . . .
H16A H -0.031027 0.326415 0.927485 0.029 Uiso 1 1 calc R . . . .
H16B H -0.000652 0.349834 1.018110 0.029 Uiso 1 1 calc R . . . .
C19 C 0.3409(10) 0.2488(8) 1.0279(7) 0.030(3) Uani 1 1 d . . . . .
H19A H 0.342054 0.185192 1.027688 0.036 Uiso 1 1 calc R . . . .
H19B H 0.282127 0.255172 1.061984 0.036 Uiso 1 1 calc R . . . .
C2 C 0.3842(10) 0.2693(8) 0.8118(7) 0.028(3) Uani 1 1 d . . . . .
H2C H 0.426611 0.241686 0.775594 0.034 Uiso 1 1 calc R . . . .
H2D H 0.307618 0.248401 0.791320 0.034 Uiso 1 1 calc R . . . .
C21 C 0.5561(8) 0.4743(8) 1.1216(6) 0.022(2) Uani 1 1 d . . . . .
H21A H 0.624550 0.464936 1.103675 0.026 Uiso 1 1 calc R . . . .
H21B H 0.542694 0.452386 1.173255 0.026 Uiso 1 1 calc R . . . .
C26 C 0.4814(8) 0.8360(8) 1.0756(6) 0.018(2) Uani 1 1 d . . . . .
H26A H 0.558232 0.873542 1.068879 0.022 Uiso 1 1 calc R . . . .
H26B H 0.467719 0.774442 1.046777 0.022 Uiso 1 1 calc R . . . .
C25 C 0.5498(8) 0.8049(7) 1.2062(6) 0.019(2) Uani 1 1 d . . . . .
H25A H 0.618979 0.857089 1.207859 0.022 Uiso 1 1 calc R . . . .
H25B H 0.527918 0.796451 1.260120 0.022 Uiso 1 1 calc R . . . .
C1 C 0.3875(10) 0.2349(8) 0.8926(7) 0.031(3) Uani 1 1 d . . . . .
H1A H 0.367180 0.167084 0.885783 0.037 Uiso 1 1 calc R . . . .
H1B H 0.463238 0.260255 0.914823 0.037 Uiso 1 1 calc R . . . .
C11 C 0.1894(8) 0.8376(8) 0.9421(6) 0.023(2) Uani 1 1 d . . . . .
H11C H 0.183731 0.817475 0.994508 0.028 Uiso 1 1 calc R . . . .
H11D H 0.134504 0.868662 0.936085 0.028 Uiso 1 1 calc R . . . .
C10 C 0.3057(8) 0.9070(8) 0.9339(7) 0.022(2) Uani 1 1 d . . . . .
H10C H 0.314858 0.919428 0.879252 0.027 Uiso 1 1 calc R . . . .
H10D H 0.312334 0.965690 0.965590 0.027 Uiso 1 1 calc R . . . .
N19 N 1.2199(7) 0.8279(6) 0.4600(5) 0.025(2) Uani 1 1 d . . . . .
H19C H 1.213080 0.836156 0.512022 0.031 Uiso 1 1 calc R . . . .
H19D H 1.157016 0.785137 0.439589 0.031 Uiso 1 1 calc R . . . .
N23 N 0.7136(7) 0.5227(6) 0.6021(5) 0.0194(19) Uani 1 1 d . . . . .
H23A H 0.652191 0.479690 0.585790 0.023 Uiso 1 1 calc R . . . .
N15 N 0.9441(7) 0.2786(6) 0.4252(5) 0.0207(19) Uani 1 1 d . . . . .
N22 N 0.7301(7) 0.6167(6) 0.6058(5) 0.0164(18) Uani 1 1 d . . . . .
N21 N 0.9103(7) 0.7968(6) 0.5636(5) 0.0185(18) Uani 1 1 d . . . . .
H21C H 0.962661 0.775362 0.542671 0.022 Uiso 1 1 calc R . . . .
H21D H 0.849702 0.774434 0.531581 0.022 Uiso 1 1 calc R . . . .
N25 N 0.8993(6) 0.3282(6) 0.2186(5) 0.0181(18) Uani 1 1 d . . . . .
H25C H 0.898479 0.270721 0.200642 0.022 Uiso 1 1 calc R . . . .
H25D H 0.965168 0.368146 0.208031 0.022 Uiso 1 1 calc R . . . .
N20 N 1.0321(7) 0.9066(6) 0.4362(5) 0.0183(18) Uani 1 1 d . . . . .
H20 H 1.021474 0.840147 0.439456 0.022 Uiso 1 1 calc R . . . .
N28 N 0.8988(7) 0.7492(6) 0.3113(5) 0.0153(17) Uani 1 1 d . . . . .
H28A H 0.873891 0.726923 0.356354 0.018 Uiso 1 1 calc R . . . .
H28B H 0.967006 0.745708 0.305127 0.018 Uiso 1 1 calc R . . . .
N18 N 1.3024(7) 0.7024(7) 0.5626(6) 0.031(2) Uani 1 1 d . . . . .
H18 H 1.307682 0.750465 0.595991 0.038 Uiso 1 1 calc R . . . .
N24 N 0.8233(7) 0.3697(6) 0.5422(5) 0.0193(19) Uani 1 1 d . . . . .
H24A H 0.888187 0.404074 0.524834 0.023 Uiso 1 1 calc R . . . .
H24B H 0.769202 0.373728 0.510801 0.023 Uiso 1 1 calc R . . . .
N16 N 1.1581(8) 0.4019(7) 0.5070(7) 0.032(2) Uani 1 1 d . . . . .
H16C H 1.116590 0.431209 0.485708 0.039 Uiso 1 1 calc R . . . .
H16D H 1.134190 0.390638 0.555197 0.039 Uiso 1 1 calc R . . . .
N27 N 0.7199(7) 0.5339(6) 0.2768(5) 0.0195(19) Uani 1 1 d . . . . .
H27 H 0.674803 0.551892 0.306911 0.023 Uiso 1 1 calc R . . . .
N26 N 0.7192(7) 0.4455(6) 0.2592(5) 0.0212(19) Uani 1 1 d . . . . .
N17 N 1.2943(7) 0.6164(7) 0.5826(6) 0.029(2) Uani 1 1 d D . . . .
C35 C 1.2328(9) 0.9185(8) 0.4274(6) 0.024(2) Uani 1 1 d . . . . .
H35A H 1.223386 0.907106 0.370286 0.029 Uiso 1 1 calc R . . . .
H35B H 1.307544 0.961615 0.440437 0.029 Uiso 1 1 calc R . . . .
C40 C 0.8341(9) 0.6584(8) 0.6331(6) 0.020(2) Uani 1 1 d . . . . .
C48 C 0.8090(8) 0.3500(7) 0.1742(6) 0.018(2) Uani 1 1 d . . . . .
H48A H 0.826252 0.351561 0.118899 0.022 Uiso 1 1 calc R . . . .
H48B H 0.738319 0.300709 0.177932 0.022 Uiso 1 1 calc R . . . .
C45 C 0.8349(9) 0.2323(8) 0.4529(7) 0.025(2) Uani 1 1 d . . . . .
H45A H 0.822937 0.165578 0.450194 0.030 Uiso 1 1 calc R . . . .
H45B H 0.779186 0.240942 0.418239 0.030 Uiso 1 1 calc R . . . .
C32 C 1.2900(8) 0.6164(9) 0.4503(7) 0.031(3) Uani 1 1 d . . . . .
H32 H 1.285602 0.595547 0.396697 0.037 Uiso 1 1 calc R . . . .
C39 C 0.8833(9) 0.7631(7) 0.6431(6) 0.021(2) Uani 1 1 d . . . . .
H39A H 0.950501 0.782492 0.676718 0.025 Uiso 1 1 calc R . . . .
H39B H 0.830602 0.790305 0.667959 0.025 Uiso 1 1 calc R . . . .
C47 C 0.8890(8) 0.3336(7) 0.3057(6) 0.019(2) Uani 1 1 d . . . . .
H47A H 0.810888 0.313438 0.318384 0.023 Uiso 1 1 calc R . . . .
H47B H 0.923416 0.397863 0.329259 0.023 Uiso 1 1 calc R . . . .
C49 C 0.7988(8) 0.4418(8) 0.2068(6) 0.019(2) Uani 1 1 d . . . . .
C28 C 1.0262(10) 0.2418(7) 0.4569(7) 0.025(2) Uani 1 1 d . . . . .
H28C H 1.022440 0.183644 0.425476 0.030 Uiso 1 1 calc R . . . .
H28D H 1.007913 0.227878 0.510471 0.030 Uiso 1 1 calc R . . . .
C51 C 0.8034(8) 0.5886(7) 0.2391(6) 0.017(2) Uani 1 1 d . . . . .
C36 C 1.1487(8) 0.9627(7) 0.4599(6) 0.023(2) Uani 1 1 d . . . . .
H36A H 1.156447 0.971431 0.517114 0.027 Uiso 1 1 calc R . . . .
H36B H 1.165280 1.024162 0.441926 0.027 Uiso 1 1 calc R . . . .
C54 C 1.0112(9) 0.9202(8) 0.3524(6) 0.024(2) Uani 1 1 d . . . . .
H54A H 1.073107 0.914410 0.321455 0.029 Uiso 1 1 calc R . . . .
H54B H 1.009002 0.983283 0.351044 0.029 Uiso 1 1 calc R . . . .
C38 C 0.9503(9) 0.9009(7) 0.5705(6) 0.021(2) Uani 1 1 d . . . . .
H38A H 1.023926 0.925012 0.596324 0.025 Uiso 1 1 calc R . . . .
H38B H 0.900381 0.924743 0.602637 0.025 Uiso 1 1 calc R . . . .
C42 C 0.8047(9) 0.5057(8) 0.6272(6) 0.023(2) Uani 1 1 d . . . . .
C43 C 0.8100(9) 0.4086(8) 0.6249(6) 0.022(2) Uani 1 1 d . . . . .
H43A H 0.742291 0.368336 0.645492 0.026 Uiso 1 1 calc R . . . .
H43B H 0.872466 0.409453 0.658254 0.026 Uiso 1 1 calc R . . . .
C41 C 0.8855(9) 0.5903(7) 0.6479(6) 0.018(2) Uani 1 1 d . U . . .
H41 H 0.957693 0.601139 0.667347 0.021 Uiso 1 1 calc R . . . .
C44 C 0.8191(9) 0.2691(8) 0.5375(7) 0.024(2) Uani 1 1 d . . . . .
H44A H 0.747756 0.231140 0.555200 0.029 Uiso 1 1 calc R . . . .
H44B H 0.877260 0.264274 0.572157 0.029 Uiso 1 1 calc R . . . .
C50 C 0.8538(9) 0.5357(7) 0.1924(7) 0.020(2) Uani 1 1 d . . . . .
H50 H 0.911751 0.556975 0.158548 0.024 Uiso 1 1 calc R . . . .
C31 C 1.2862(8) 0.5634(8) 0.5120(7) 0.027(2) Uani 1 1 d . . . . .
C46 C 0.9463(9) 0.2706(7) 0.3390(6) 0.024(2) Uani 1 1 d . . . . .
H46A H 0.908872 0.205949 0.317596 0.028 Uiso 1 1 calc R . . . .
H46B H 1.023043 0.288299 0.323094 0.028 Uiso 1 1 calc R . . . .
C53 C 0.9030(9) 0.8504(7) 0.3143(7) 0.023(2) Uani 1 1 d . . . . .
H53A H 0.840710 0.858209 0.343661 0.028 Uiso 1 1 calc R . . . .
H53B H 0.894473 0.864652 0.260919 0.028 Uiso 1 1 calc R . . . .
C33 C 1.3011(9) 0.7030(9) 0.4822(7) 0.034(3) Uani 1 1 d . . . . .
C37 C 0.9552(9) 0.9351(8) 0.4874(6) 0.024(2) Uani 1 1 d . . . . .
H37A H 0.881150 0.910717 0.462308 0.028 Uiso 1 1 calc R . . . .
H37B H 0.977043 1.003028 0.493532 0.028 Uiso 1 1 calc R . . . .
C52 C 0.8219(9) 0.6910(8) 0.2427(6) 0.022(2) Uani 1 1 d . . . . .
H52A H 0.750462 0.701147 0.247018 0.026 Uiso 1 1 calc R . . . .
H52B H 0.853382 0.712814 0.193737 0.026 Uiso 1 1 calc R . . . .
C29 C 1.1441(10) 0.3103(9) 0.4574(8) 0.035(3) Uani 1 1 d . . . . .
H29A H 1.195456 0.281848 0.477474 0.043 Uiso 1 1 calc R . . . .
H29B H 1.163227 0.322453 0.403588 0.043 Uiso 1 1 calc R . . . .
C34 C 1.3132(8) 0.7909(9) 0.4443(8) 0.033(3) Uani 1 1 d . . . . .
H34A H 1.382481 0.838729 0.463693 0.040 Uiso 1 1 calc R . . . .
H34B H 1.317657 0.777730 0.387666 0.040 Uiso 1 1 calc R . . . .
C30 C 1.2764(10) 0.4633(10) 0.5130(9) 0.042(3) Uani 1 1 d . . . . .
H30A H 1.315788 0.444416 0.469174 0.051 Uiso 1 1 calc R . . . .
H30B H 1.311010 0.455887 0.561564 0.051 Uiso 1 1 calc R . . . .
S7A S 0.6151(3) 0.8880(2) 0.5677(2) 0.0199(9) Uani 0.775(8) 1 d . . P B 1
F72A F 0.6189(7) 1.0636(6) 0.5880(6) 0.031(2) Uani 0.775(8) 1 d . . P B 1
F73A F 0.7784(9) 1.0449(9) 0.5657(11) 0.059(4) Uani 0.775(8) 1 d . . P B 1
F71A F 0.7038(13) 1.0198(10) 0.6802(7) 0.065(4) Uani 0.775(8) 1 d . . P B 1
O77A O 0.6876(8) 0.8426(7) 0.5927(8) 0.034(3) Uani 0.775(8) 1 d . . P B 1
O75A O 0.5119(10) 0.8624(9) 0.5980(11) 0.056(5) Uani 0.775(8) 1 d . U P B 1
O76A O 0.6011(15) 0.8885(10) 0.4858(9) 0.058(5) Uani 0.775(8) 1 d . U P B 1
C61A C 0.6805(13) 1.0117(10) 0.6012(9) 0.031(3) Uani 0.775(8) 1 d . . P B 1
S7B S 0.6842(9) 0.9374(8) 0.5309(7) 0.026(4) Uani 0.225(8) 1 d . U P B 2
O75B O 0.7706(16) 1.0267(12) 0.5284(17) 0.052(19) Uani 0.225(8) 1 d G U P B 2
O76B O 0.6125(19) 0.903(2) 0.4606(9) 0.052(18) Uani 0.225(8) 1 d G U P B 2
O77B O 0.717(2) 0.8679(16) 0.5671(14) 0.035(12) Uani 0.225(8) 1 d G U P B 2
C61B C 0.5893(19) 0.9669(17) 0.6036(12) 0.060(18) Uani 0.225(8) 1 d G U P B 2
F72B F 0.502(2) 0.892(2) 0.615(2) 0.057(16) Uani 0.225(8) 1 d G U P B 2
F71B F 0.641(3) 1.001(3) 0.6743(10) 0.12(3) Uani 0.225(8) 1 d G U P B 2
F73B F 0.549(3) 1.032(2) 0.581(2) 0.095(17) Uani 0.225(8) 1 d G U P B 2

loop_
_atom_site_aniso_label
_atom_site_aniso_U_11
_atom_site_aniso_U_22
_atom_site_aniso_U_33
_atom_site_aniso_U_23
_atom_site_aniso_U_13
_atom_site_aniso_U_12
As2 0.0129(5) 0.0173(5) 0.0133(5) 0.0041(4) 0.0012(4) 0.0048(4)
O21 0.014(3) 0.018(4) 0.025(4) 0.005(3) -0.008(3) -0.001(3)
O22 0.026(4) 0.018(4) 0.024(4) -0.001(3) 0.004(3) 0.005(3)
O24 0.017(3) 0.020(4) 0.019(4) 0.004(3) 0.001(3) 0.002(3)
O23 0.017(4) 0.025(4) 0.026(4) 0.007(3) -0.002(3) 0.005(3)
As3 0.0141(5) 0.0253(6) 0.0159(5) 0.0029(4) 0.0009(4) 0.0080(4)
O31 0.015(3) 0.032(4) 0.022(4) 0.010(3) 0.003(3) 0.009(3)
O34 0.016(3) 0.032(4) 0.016(4) -0.001(3) 0.002(3) 0.010(3)
O32 0.031(4) 0.036(5) 0.020(4) 0.006(4) -0.012(3) 0.018(4)
O33 0.013(3) 0.030(4) 0.038(5) -0.005(4) 0.000(3) 0.007(3)
As1 0.0159(5) 0.0213(5) 0.0186(5) 0.0030(4) 0.0042(4) 0.0064(4)
O11 0.014(3) 0.028(4) 0.030(4) 0.006(4) 0.005(3) 0.008(3)
O12 0.036(5) 0.029(4) 0.020(4) 0.009(3) 0.011(4) 0.013(4)
O14 0.014(3) 0.026(4) 0.019(4) 0.001(3) 0.001(3) 0.007(3)
O13 0.022(4) 0.026(4) 0.037(5) -0.002(4) 0.006(4) 0.009(3)
As4 0.0187(5) 0.0194(5) 0.0162(5) 0.0046(4) 0.0046(4) 0.0068(4)
O41 0.032(4) 0.022(4) 0.028(4) 0.010(3) 0.002(3) 0.010(3)
O43 0.022(4) 0.023(4) 0.023(4) 0.009(3) 0.006(3) 0.005(3)
O44 0.018(3) 0.027(4) 0.015(4) 0.011(3) 0.006(3) 0.009(3)
O42 0.029(4) 0.045(5) 0.032(5) 0.004(4) -0.004(4) 0.016(4)
As5 0.0170(5) 0.0215(5) 0.0211(5) 0.0079(4) 0.0054(4) 0.0074(4)
O54 0.020(4) 0.030(4) 0.028(4) 0.004(3) 0.002(3) 0.014(3)
O52 0.030(4) 0.029(4) 0.042(5) 0.023(4) 0.005(4) 0.014(4)
O51 0.030(4) 0.020(4) 0.030(4) 0.004(3) 0.008(3) 0.003(3)
O53 0.020(4) 0.032(4) 0.027(4) 0.010(4) 0.008(3) 0.013(3)
As6 0.0145(5) 0.0362(7) 0.0198(6) -0.0007(5) 0.0016(4) 0.0064(5)
O64 0.018(4) 0.044(5) 0.017(4) 0.005(4) 0.003(3) 0.010(4)
O61 0.022(4) 0.051(5) 0.034(5) 0.008(4) 0.006(4) 0.019(4)
O62 0.031(5) 0.082(7) 0.029(5) 0.009(5) -0.001(4) 0.029(5)
O63 0.030(5) 0.042(5) 0.074(8) -0.023(5) 0.025(5) -0.005(4)
S1 0.0197(13) 0.0281(14) 0.0269(15) 0.0081(12) -0.0012(11) 0.0064(12)
F13 0.065(5) 0.044(4) 0.034(4) 0.014(4) 0.000(4) 0.020(4)
F12 0.052(5) 0.041(4) 0.064(6) 0.008(4) 0.037(4) 0.007(4)
F11 0.072(6) 0.026(4) 0.044(5) 0.000(3) 0.014(4) 0.012(4)
O15 0.032(5) 0.052(6) 0.053(6) 0.018(5) -0.020(4) 0.002(4)
O17 0.029(4) 0.030(4) 0.042(5) 0.004(4) 0.009(4) 0.011(4)
O16 0.022(4) 0.045(5) 0.031(5) 0.005(4) 0.006(4) 0.007(4)
C55 0.030(6) 0.031(6) 0.032(7) 0.006(5) 0.003(5) 0.005(5)
S2 0.0201(13) 0.0378(17) 0.0292(16) -0.0023(13) -0.0007(12) 0.0124(13)
F22 0.054(5) 0.047(5) 0.127(10) 0.031(6) 0.035(6) 0.019(4)
F23 0.057(5) 0.033(4) 0.094(8) -0.017(5) -0.005(5) 0.016(4)
F21 0.093(7) 0.054(6) 0.082(8) 0.022(5) -0.016(6) 0.028(5)
O27 0.030(4) 0.031(4) 0.030(5) 0.001(4) 0.002(4) 0.005(4)
O26 0.022(4) 0.064(6) 0.038(5) -0.016(5) -0.010(4) 0.018(4)
O25 0.025(4) 0.058(6) 0.034(5) -0.004(4) -0.008(4) 0.017(4)
C56 0.060(9) 0.041(8) 0.062(10) 0.000(7) -0.002(8) 0.032(7)
S3 0.0224(13) 0.0334(15) 0.0159(13) 0.0074(11) -0.0013(10) 0.0088(12)
F33 0.090(7) 0.041(5) 0.058(6) -0.002(4) -0.034(5) 0.008(5)
F32 0.087(7) 0.056(6) 0.095(8) 0.028(5) 0.007(6) 0.047(5)
F31 0.048(5) 0.049(5) 0.070(6) 0.026(5) 0.008(4) -0.011(4)
O37 0.030(4) 0.053(5) 0.021(4) 0.009(4) -0.010(4) 0.008(4)
O35 0.031(4) 0.032(4) 0.022(4) 0.002(4) -0.007(3) 0.010(4)
O36 0.036(4) 0.059(6) 0.022(4) 0.010(4) 0.002(4) 0.025(4)
C57 0.045(8) 0.048(8) 0.038(8) 0.002(7) -0.002(7) 0.011(7)
S6 0.0284(14) 0.0265(15) 0.0277(16) 0.0069(12) -0.0071(12) 0.0046(12)
F62 0.114(8) 0.047(5) 0.104(9) 0.005(5) -0.056(7) 0.040(6)
F61 0.055(7) 0.047(7) 0.38(3) -0.012(11) -0.057(12) 0.005(6)
F63 0.43(3) 0.059(8) 0.099(11) -0.026(8) -0.122(16) 0.088(14)
C60 0.082(13) 0.027(7) 0.101(16) -0.005(9) -0.078(12) 0.001(8)
O66A 0.028(7) 0.046(9) 0.030(9) -0.005(7) -0.012(6) 0.018(6)
O67A 0.018(8) 0.054(11) 0.12(2) 0.019(11) 0.004(10) 0.012(7)
O65A 0.105(19) 0.037(8) 0.014(7) 0.007(6) -0.002(8) 0.022(10)
O67B 0.039(19) 0.07(2) 0.022(14) -0.015(12) -0.020(12) 0.027(15)
O65B 0.041(18) 0.034(17) 0.14(5) 0.03(2) -0.05(2) 0.004(14)
O66B 0.05(2) 0.06(2) 0.06(2) 0.004(17) 0.007(18) -0.013(17)
S4 0.095(3) 0.0360(18) 0.0223(17) 0.0103(14) 0.0010(18) 0.035(2)
F41 0.064(6) 0.062(6) 0.069(7) 0.042(5) -0.006(5) -0.012(5)
F43 0.064(5) 0.063(5) 0.026(4) 0.010(4) 0.007(4) 0.030(5)
F42 0.069(6) 0.045(5) 0.052(5) -0.013(4) -0.003(4) 0.030(4)
O46 0.208(17) 0.197(17) 0.034(7) -0.017(8) -0.019(9) 0.176(16)
O45 0.042(5) 0.031(5) 0.042(5) 0.016(4) 0.000(4) 0.016(4)
O47 0.169(14) 0.044(7) 0.046(7) 0.028(6) -0.018(8) -0.043(8)
C58 0.053(8) 0.016(6) 0.051(9) 0.009(6) 0.002(7) 0.011(6)
S5 0.058(2) 0.042(2) 0.042(2) -0.0004(16) 0.0056(18) -0.0024(18)
F51 0.053(5) 0.037(4) 0.058(5) -0.002(4) 0.016(4) 0.001(4)
F53 0.064(6) 0.065(6) 0.055(6) -0.019(5) 0.015(5) 0.008(5)
F52 0.095(7) 0.070(7) 0.082(8) 0.017(6) 0.012(6) 0.040(6)
O57 0.045(5) 0.032(5) 0.048(6) 0.000(4) -0.010(4) -0.002(4)
O55 0.068(7) 0.029(5) 0.084(9) 0.003(5) -0.013(6) 0.003(5)
O56 0.073(7) 0.040(6) 0.084(9) 0.002(6) -0.033(6) 0.021(6)
C59 0.053(8) 0.030(7) 0.041(8) 0.012(6) -0.009(7) 0.008(6)
S8 0.045(3) 0.060(3) 0.313(12) 0.022(5) 0.015(5) 0.017(3)
O87 0.090(13) 0.057(11) 0.72(7) -0.02(2) 0.08(2) 0.038(10)
O85 0.063(9) 0.098(12) 0.33(3) 0.050(15) -0.021(13) 0.033(9)
O86 0.125(15) 0.076(12) 0.33(3) 0.028(16) -0.026(18) 0.014(11)
C62 0.051(8) 0.084(10) 0.130(12) 0.046(9) -0.021(8) 0.028(8)
F83 0.044(6) 0.148(12) 0.133(12) -0.044(10) 0.004(7) -0.019(7)
F82 0.101(11) 0.131(13) 0.39(3) 0.096(17) 0.104(16) 0.049(10)
F81 0.065(9) 0.069(9) 0.47(4) -0.020(14) -0.003(14) 0.004(7)
O4 0.044(5) 0.053(6) 0.034(5) 0.015(5) 0.008(4) 0.005(5)
O2 0.032(6) 0.059(8) 0.157(15) -0.030(8) -0.017(7) 0.006(6)
O5 0.055(6) 0.032(5) 0.088(9) 0.017(5) -0.036(6) 0.002(5)
O3 0.043(5) 0.045(6) 0.062(7) -0.012(5) 0.003(5) 0.028(5)
O1 0.052(7) 0.066(7) 0.052(7) -0.001(6) -0.009(6) -0.018(6)
O6 0.052(6) 0.048(6) 0.062(7) 0.035(6) 0.023(5) 0.011(5)
N4 0.028(5) 0.026(5) 0.019(5) 0.003(4) 0.008(4) 0.009(4)
N8 0.016(4) 0.030(5) 0.018(4) 0.009(4) 0.003(3) 0.011(4)
N1 0.026(5) 0.020(5) 0.017(5) -0.001(4) -0.001(4) 0.012(4)
N14 0.021(4) 0.026(5) 0.017(5) 0.007(4) 0.000(4) 0.009(4)
N6 0.010(4) 0.029(5) 0.017(5) 0.006(4) 0.002(3) 0.002(4)
N3 0.016(4) 0.032(5) 0.015(5) -0.006(4) 0.004(4) 0.005(4)
N11 0.010(4) 0.024(5) 0.024(5) -0.001(4) 0.001(3) 0.006(4)
N13 0.023(5) 0.022(5) 0.015(5) -0.001(4) -0.002(4) 0.009(4)
N5 0.020(4) 0.025(5) 0.017(5) 0.008(4) -0.002(4) 0.010(4)
N10 0.024(5) 0.028(5) 0.034(6) 0.014(4) 0.012(4) 0.014(4)
N2 0.025(5) 0.024(5) 0.012(4) -0.005(4) -0.002(4) 0.011(4)
N12 0.023(4) 0.028(5) 0.017(5) 0.001(4) -0.003(4) 0.012(4)
N7 0.019(4) 0.031(5) 0.015(4) 0.006(4) -0.001(4) 0.014(4)
N9 0.017(4) 0.029(5) 0.023(5) -0.002(4) 0.001(4) 0.008(4)
C4 0.025(6) 0.030(6) 0.019(6) 0.000(5) 0.004(5) 0.011(5)
C13 0.009(4) 0.025(5) 0.015(5) 0.006(4) -0.001(4) 0.005(4)
C22 0.021(5) 0.013(5) 0.025(6) 0.000(4) -0.007(4) 0.007(4)
C20 0.025(6) 0.022(6) 0.024(6) -0.005(5) -0.007(5) 0.009(5)
C18 0.037(6) 0.029(6) 0.024(6) 0.007(5) -0.001(5) 0.020(5)
C24 0.017(5) 0.023(5) 0.014(5) 0.007(4) -0.003(4) 0.009(4)
C6 0.016(5) 0.040(7) 0.008(5) 0.005(5) -0.001(4) 0.007(5)
C17 0.023(5) 0.022(6) 0.036(7) 0.009(5) 0.008(5) 0.009(5)
C12 0.015(5) 0.032(6) 0.021(6) 0.004(5) -0.007(4) 0.013(5)
C27 0.033(6) 0.019(5) 0.016(5) 0.006(4) 0.001(4) 0.009(5)
C3 0.042(7) 0.035(7) 0.010(5) -0.004(5) 0.008(5) 0.011(6)
C9 0.017(5) 0.019(5) 0.026(6) 0.001(5) -0.005(4) 0.003(4)
C14 0.025(5) 0.026(6) 0.018(6) 0.002(5) 0.006(4) 0.008(5)
C15 0.008(4) 0.029(6) 0.028(6) 0.006(5) 0.002(4) 0.009(4)
C7 0.026(6) 0.039(7) 0.012(5) 0.008(5) 0.002(4) 0.014(5)
C23 0.019(5) 0.030(6) 0.020(6) 0.005(5) 0.000(4) 0.011(5)
C5 0.027(6) 0.041(7) 0.012(5) -0.002(5) -0.004(4) 0.011(5)
C8 0.017(5) 0.033(6) 0.021(6) 0.016(5) -0.001(4) 0.007(5)
C16 0.017(5) 0.016(5) 0.041(7) 0.009(5) 0.011(5) 0.005(4)
C19 0.031(6) 0.026(6) 0.030(7) -0.001(5) 0.003(5) 0.007(5)
C2 0.031(6) 0.023(6) 0.026(6) -0.004(5) -0.002(5) 0.005(5)
C21 0.018(5) 0.030(6) 0.012(5) -0.005(4) -0.008(4) 0.003(5)
C26 0.015(5) 0.030(6) 0.014(5) 0.002(4) 0.004(4) 0.012(4)
C25 0.020(5) 0.022(5) 0.014(5) 0.005(4) -0.005(4) 0.005(4)
C1 0.036(7) 0.025(6) 0.032(7) 0.006(5) 0.004(5) 0.011(5)
C11 0.019(5) 0.030(6) 0.020(6) 0.002(5) -0.003(4) 0.009(5)
C10 0.018(5) 0.031(6) 0.021(6) 0.006(5) -0.004(4) 0.012(5)
N19 0.019(4) 0.030(5) 0.023(5) 0.007(4) 0.003(4) 0.001(4)
N23 0.019(4) 0.026(5) 0.012(4) 0.013(4) 0.003(4) 0.002(4)
N15 0.019(4) 0.032(5) 0.012(4) -0.001(4) 0.002(3) 0.010(4)
N22 0.014(4) 0.026(5) 0.013(4) 0.010(4) 0.003(3) 0.009(4)
N21 0.014(4) 0.025(5) 0.017(4) 0.000(4) 0.003(3) 0.009(4)
N25 0.012(4) 0.016(4) 0.022(5) 0.001(4) -0.002(3) -0.001(3)
N20 0.025(5) 0.013(4) 0.013(4) 0.005(3) -0.009(4) 0.000(4)
N28 0.011(4) 0.026(5) 0.009(4) 0.008(3) -0.002(3) 0.004(3)
N18 0.028(5) 0.038(6) 0.029(6) 0.005(5) -0.006(4) 0.013(4)
N24 0.019(4) 0.028(5) 0.015(4) 0.010(4) 0.003(4) 0.011(4)
N16 0.023(5) 0.033(6) 0.049(7) 0.007(5) 0.002(5) 0.018(4)
N27 0.028(5) 0.029(5) 0.007(4) -0.002(4) 0.000(3) 0.018(4)
N26 0.021(4) 0.031(5) 0.014(4) 0.005(4) -0.003(4) 0.013(4)
N17 0.025(5) 0.035(6) 0.029(5) 0.003(4) -0.003(4) 0.014(4)
C35 0.023(5) 0.029(6) 0.017(5) 0.011(5) -0.006(4) 0.001(5)
C40 0.022(5) 0.028(6) 0.009(5) 0.004(4) 0.005(4) 0.004(5)
C48 0.018(5) 0.024(5) 0.014(5) 0.004(4) -0.006(4) 0.008(4)
C45 0.025(6) 0.029(6) 0.024(6) 0.010(5) 0.003(5) 0.010(5)
C32 0.014(5) 0.048(7) 0.030(7) -0.010(6) -0.012(5) 0.013(5)
C39 0.029(6) 0.023(6) 0.011(5) 0.004(4) -0.006(4) 0.009(5)
C47 0.015(5) 0.014(5) 0.022(6) -0.004(4) -0.004(4) 0.000(4)
C49 0.019(5) 0.026(6) 0.014(5) 0.006(4) 0.003(4) 0.011(4)
C28 0.041(7) 0.020(5) 0.018(6) -0.002(4) -0.006(5) 0.017(5)
C51 0.015(5) 0.022(5) 0.016(5) 0.003(4) -0.004(4) 0.006(4)
C36 0.022(5) 0.021(5) 0.017(5) 0.002(4) -0.001(4) -0.004(4)
C54 0.032(6) 0.026(6) 0.015(6) 0.005(5) -0.008(5) 0.009(5)
C38 0.025(5) 0.019(5) 0.018(5) -0.001(4) -0.007(4) 0.006(5)
C42 0.023(6) 0.027(6) 0.021(6) 0.009(5) 0.006(5) 0.011(5)
C43 0.031(6) 0.029(6) 0.013(5) 0.009(4) -0.001(4) 0.019(5)
C41 0.025(5) 0.024(5) 0.007(4) 0.008(4) -0.001(4) 0.010(4)
C44 0.027(6) 0.023(6) 0.022(6) 0.009(5) 0.002(5) 0.004(5)
C50 0.018(5) 0.018(5) 0.019(5) -0.003(4) -0.002(4) 0.002(4)
C31 0.013(5) 0.032(6) 0.037(7) 0.000(5) -0.005(5) 0.009(5)
C46 0.025(5) 0.021(5) 0.022(6) 0.004(5) 0.005(4) 0.003(5)
C53 0.031(6) 0.021(5) 0.019(6) 0.007(4) -0.004(5) 0.008(5)
C33 0.012(5) 0.053(8) 0.028(7) 0.003(6) -0.001(5) 0.002(5)
C37 0.032(6) 0.026(6) 0.020(6) 0.003(5) -0.003(5) 0.019(5)
C52 0.023(5) 0.030(6) 0.011(5) -0.002(4) -0.005(4) 0.007(5)
C29 0.027(6) 0.038(7) 0.043(8) -0.003(6) -0.001(5) 0.015(5)
C34 0.008(5) 0.049(8) 0.037(7) 0.012(6) -0.003(5) 0.001(5)
C30 0.032(7) 0.051(8) 0.045(8) -0.009(7) -0.007(6) 0.021(6)
S7A 0.0173(17) 0.0180(17) 0.0232(19) 0.0057(14) -0.0024(13) 0.0033(14)
F72A 0.036(5) 0.023(4) 0.043(6) 0.005(4) -0.002(4) 0.019(4)
F73A 0.023(6) 0.035(6) 0.108(14) 0.026(7) 0.002(6) -0.010(5)
F71A 0.092(10) 0.067(8) 0.036(7) -0.014(6) -0.036(6) 0.031(7)
O77A 0.015(5) 0.021(5) 0.065(8) 0.009(6) -0.003(5) 0.005(4)
O75A 0.018(6) 0.031(7) 0.127(15) 0.031(8) 0.036(7) 0.014(6)
O76A 0.119(12) 0.034(7) 0.011(6) 0.006(6) -0.020(7) 0.010(7)
C61A 0.041(9) 0.022(7) 0.024(8) -0.003(6) -0.011(7) 0.005(7)
S7B 0.016(5) 0.034(7) 0.034(7) 0.004(5) 0.009(5) 0.016(5)
O75B 0.02(2) 0.08(4) 0.07(3) 0.07(3) 0.01(2) 0.01(2)
O76B 0.09(3) 0.03(2) 0.03(2) -0.004(17) -0.019(18) 0.006(18)
O77B 0.036(13) 0.034(13) 0.037(13) 0.005(5) 0.001(5) 0.013(6)
C61B 0.05(2) 0.07(3) 0.08(3) 0.00(2) 0.03(2) 0.04(2)
F72B 0.048(18) 0.067(19) 0.069(18) 0.009(11) 0.009(11) 0.034(11)
F71B 0.20(5) 0.17(5) 0.04(3) 0.06(3) 0.01(3) 0.10(4)
F73B 0.12(3) 0.14(4) 0.09(3) 0.05(3) 0.05(3) 0.11(3)

loop_
_atom_type_symbol
_atom_type_description
_atom_type_scat_dispersion_real
_atom_type_scat_dispersion_imag
_atom_type_scat_source
C C 0.0033 0.0016 'International Tables Vol C Tables 4.2.6.8 and 6.1.1.4'
H H 0.0000 0.0000 'International Tables Vol C Tables 4.2.6.8 and 6.1.1.4'
As As 0.0499 2.0058 'International Tables Vol C Tables 4.2.6.8 and 6.1.1.4'
F F 0.0171 0.0103 'International Tables Vol C Tables 4.2.6.8 and 6.1.1.4'
N N 0.0061 0.0033 'International Tables Vol C Tables 4.2.6.8 and 6.1.1.4'
O O 0.0106 0.0060 'International Tables Vol C Tables 4.2.6.8 and 6.1.1.4'
S S 0.1246 0.1234 'International Tables Vol C Tables 4.2.6.8 and 6.1.1.4'

loop_
_geom_angle_atom_site_label_1
_geom_angle_atom_site_label_2
_geom_angle_atom_site_label_3
_geom_angle
O22 As2 O21 105.0(4)
O24 As2 O21 108.1(3)
O24 As2 O22 108.6(3)
O24 As2 O23 123.3(4)
O23 As2 O21 104.1(3)
O23 As2 O22 106.3(4)
O31 As3 O32 107.5(4)
O34 As3 O31 113.8(4)
O34 As3 O32 113.1(4)
O34 As3 O33 110.3(3)
O33 As3 O31 107.7(4)
O33 As3 O32 103.8(4)
O12 As1 O11 102.6(4)
O14 As1 O11 104.7(4)
O14 As1 O12 106.7(4)
O13 As1 O11 109.6(4)
O13 As1 O12 110.0(4)
O13 As1 O14 121.6(4)
O43 As4 O41 104.6(4)
O43 As4 O44 115.0(3)
O43 As4 O42 114.6(4)
O44 As4 O41 107.4(4)
O44 As4 O42 109.2(4)
O42 As4 O41 105.2(4)
O54 As5 O52 111.0(4)
O54 As5 O51 110.9(4)
O51 As5 O52 102.3(4)
O53 As5 O54 112.7(4)
O53 As5 O52 107.2(4)
O53 As5 O51 112.2(4)
O64 As6 O61 112.9(4)
O64 As6 O62 112.7(4)
O64 As6 O63 112.7(4)
O61 As6 O62 107.1(4)
O63 As6 O61 107.3(5)
O63 As6 O62 103.5(6)
O15 S1 O17 115.2(6)
O15 S1 O16 114.5(6)
O15 S1 C55 103.5(6)
O17 S1 C55 102.6(5)
O16 S1 O17 114.8(5)
O16 S1 C55 104.1(5)
F13 C55 S1 111.2(8)
F12 C55 S1 112.3(9)
F12 C55 F13 106.3(10)
F12 C55 F11 107.8(10)
F11 C55 S1 112.6(8)
F11 C55 F13 106.2(10)
O27 S2 O25 115.2(5)
O27 S2 C56 104.2(6)
O26 S2 O27 113.8(5)
O26 S2 O25 114.7(5)
O26 S2 C56 102.7(6)
O25 S2 C56 104.2(7)
F22 C56 S2 109.0(9)
F23 C56 S2 112.7(12)
F23 C56 F22 106.2(13)
F23 C56 F21 110.3(12)
F21 C56 S2 111.0(11)
F21 C56 F22 107.5(14)
O37 S3 C57 101.1(6)
O35 S3 O37 115.5(5)
O35 S3 O36 114.3(5)
O35 S3 C57 104.2(6)
O36 S3 O37 114.1(5)
O36 S3 C57 105.7(6)
F33 C57 S3 108.3(10)
F32 C57 S3 109.7(10)
F32 C57 F33 107.1(12)
F32 C57 F31 109.2(12)
F31 C57 S3 111.1(10)
F31 C57 F33 111.3(12)
O66A S6 C60 102.7(7)
O67A S6 C60 102.4(9)
O67A S6 O66A 113.1(10)
O65A S6 C60 100.4(9)
O65A S6 O66A 121.4(10)
O65A S6 O67A 113.1(13)
O67B S6 C60 108.6(13)
O65B S6 C60 110.6(13)
O65B S6 O67B 113(2)
O66B S6 C60 96.7(16)
O66B S6 O67B 113(2)
O66B S6 O65B 115(2)
F62 C60 S6 115.6(9)
F62 C60 F63 97.2(13)
F61 C60 S6 114.4(10)
F61 C60 F62 116.2(14)
F61 C60 F63 97.2(16)
F63 C60 S6 113.2(11)
O46 S4 O45 116.0(7)
O46 S4 O47 112.7(11)
O46 S4 C58 105.1(8)
O45 S4 O47 114.4(8)
O45 S4 C58 103.8(6)
O47 S4 C58 103.1(7)
F41 C58 S4 112.8(10)
F41 C58 F43 108.2(12)
F41 C58 F42 108.0(10)
F43 C58 S4 111.1(8)
F42 C58 S4 110.8(10)
F42 C58 F43 105.7(11)
O57 S5 C59 104.5(6)
O55 S5 O57 109.6(6)
O55 S5 C59 107.8(7)
O56 S5 O57 114.6(6)
O56 S5 O55 116.6(7)
O56 S5 C59 102.4(7)
F51 C59 S5 111.1(10)
F51 C59 F52 104.5(11)
F53 C59 S5 113.7(10)
F53 C59 F51 111.0(11)
F53 C59 F52 104.3(12)
F52 C59 S5 111.7(9)
O87 S8 C62 102.4
O85 S8 O87 115.6
O85 S8 C62 102.3
O86 S8 O87 115.6
O86 S8 O85 115.5
O86 S8 C62 102.4
F83 C62 S8 111.9
F83 C62 F81 106.9
F82 C62 S8 111.9
F82 C62 F83 107.0
F82 C62 F81 106.9
F81 C62 S8 111.9
N3 N4 C6 113.2(10)
C13 N8 N9 105.5(9)
C19 N1 C18 110.3(9)
C19 N1 C1 109.9(9)
C1 N1 C18 110.1(9)
C25 N14 C26 114.8(8)
C27 N6 C9 110.2(8)
C10 N6 C27 110.4(8)
C10 N6 C9 109.9(8)
N4 N3 C4 104.7(9)
C20 N11 C21 111.4(8)
N12 N13 C24 112.2(9)
C8 N5 C7 113.3(8)
C16 N10 C17 111.1(8)
C2 N2 C3 113.4(8)
C22 N12 N13 105.5(8)
C11 N7 C12 114.6(8)
N8 N9 C15 112.4(9)
N3 C4 C3 119.3(10)
N3 C4 C5 110.7(10)
C5 C4 C3 130.0(11)
N8 C13 C12 123.2(9)
N8 C13 C14 110.8(9)
C14 C13 C12 126.0(9)
N12 C22 C23 110.9(9)
N12 C22 C21 121.1(9)
C23 C22 C21 127.8(10)
N11 C20 C19 114.9(9)
N1 C18 C17 114.5(9)
N13 C24 C23 105.7(9)
N13 C24 C25 122.4(9)
C23 C24 C25 131.9(9)
N4 C6 C7 121.2(10)
N4 C6 C5 105.1(10)
C5 C6 C7 133.6(10)
N10 C17 C18 112.0(9)
C13 C12 N7 112.2(8)
N6 C27 C26 114.6(8)
C4 C3 N2 111.8(9)
N6 C9 C8 111.8(9)
C15 C14 C13 104.7(9)
N9 C15 C14 106.6(9)
N9 C15 C16 121.4(10)
C14 C15 C16 132.0(11)
C6 C7 N5 111.8(8)
C24 C23 C22 105.8(9)
C4 C5 C6 106.2(10)
N5 C8 C9 112.2(8)
C15 C16 N10 114.3(8)
N1 C19 C20 115.9(10)
N2 C2 C1 112.0(9)
N11 C21 C22 115.0(9)
C27 C26 N14 108.5(8)
C24 C25 N14 111.5(8)
N1 C1 C2 113.3(9)
N7 C11 C10 111.8(9)
N6 C10 C11 113.4(9)
C34 N19 C35 114.5(8)
C42 N23 N22 111.8(9)
C45 N15 C28 110.6(9)
C45 N15 C46 112.5(9)
C28 N15 C46 110.0(8)
C40 N22 N23 105.3(8)
C38 N21 C39 110.5(8)
C47 N25 C48 114.7(7)
C36 N20 C54 108.2(8)
C37 N20 C36 110.8(8)
C37 N20 C54 110.2(8)
C53 N28 C52 109.5(8)
N17 N18 C33 111.3(10)
C43 N24 C44 111.9(8)
C30 N16 C29 111.3(9)
C51 N27 N26 107.3(8)
N27 N26 C49 110.8(9)
N18 N17 C31 103.8(9)
N19 C35 C36 111.7(8)
N22 C40 C39 120.6(10)
N22 C40 C41 110.6(9)
C41 C40 C39 128.8(10)
C49 C48 N25 111.3(8)
N15 C45 C44 113.0(9)
C33 C32 C31 106.9(11)
C40 C39 N21 109.1(8)
N25 C47 C46 109.3(8)
N26 C49 C48 120.6(9)
N26 C49 C50 105.8(9)
C50 C49 C48 133.5(9)
N15 C28 C29 112.4(9)
N27 C51 C50 110.7(9)
N27 C51 C52 120.4(9)
C50 C51 C52 128.5(9)
N20 C36 C35 113.5(9)
N20 C54 C53 113.8(9)
N21 C38 C37 110.2(8)
N23 C42 C43 122.2(10)
N23 C42 C41 107.7(9)
C41 C42 C43 129.9(10)
C42 C43 N24 111.1(8)
C42 C41 C40 104.5(9)
N24 C44 C45 110.6(8)
C51 C50 C49 105.3(9)
N17 C31 C32 110.8(10)
N17 C31 C30 117.7(11)
C32 C31 C30 131.5(12)
N15 C46 C47 111.0(8)
N28 C53 C54 113.3(9)
N18 C33 C34 122.1(12)
C32 C33 N18 107.2(12)
C32 C33 C34 130.7(12)
N20 C37 C38 113.6(8)
C51 C52 N28 113.9(8)
N16 C29 C28 112.6(9)
N19 C34 C33 113.1(9)
N16 C30 C31 111.4(10)
O77A S7A O76A 117.2(9)
O77A S7A C61A 106.1(7)
O75A S7A O77A 116.1(8)
O75A S7A O76A 107.4(11)
O75A S7A C61A 106.3(9)
O76A S7A C61A 102.2(8)
F72A C61A S7A 113.9(11)
F72A C61A F73A 108.8(13)
F72A C61A F71A 109.2(13)
F73A C61A S7A 109.6(12)
F73A C61A F71A 107.4(15)
F71A C61A S7A 107.7(11)
O75B S7B O76B 115.5
O75B S7B O77B 115.6
O75B S7B C61B 102.4
O76B S7B C61B 102.4
O77B S7B O76B 115.5
O77B S7B C61B 102.4
F72B C61B S7B 111.9
F71B C61B S7B 111.9
F71B C61B F72B 107.0
F71B C61B F73B 106.9
F73B C61B S7B 111.9
F73B C61B F72B 107.0

loop_
_geom_bond_atom_site_label_1
_geom_bond_atom_site_label_2
_geom_bond_distance
As2 O21 1.750(7)
As2 O22 1.715(7)
As2 O24 1.644(7)
As2 O23 1.651(7)
As3 O31 1.703(7)
As3 O34 1.644(7)
As3 O32 1.707(7)
As3 O33 1.700(8)
As1 O11 1.741(7)
As1 O12 1.737(7)
As1 O14 1.650(7)
As1 O13 1.626(8)
As4 O41 1.731(7)
As4 O43 1.644(7)
As4 O44 1.662(7)
As4 O42 1.700(8)
As5 O54 1.669(7)
As5 O52 1.719(7)
As5 O51 1.710(8)
As5 O53 1.658(7)
As6 O64 1.670(7)
As6 O61 1.690(8)
As6 O62 1.707(9)
As6 O63 1.678(9)
S1 O15 1.433(9)
S1 O17 1.445(9)
S1 O16 1.445(8)
S1 C55 1.811(12)
F13 C55 1.338(15)
F12 C55 1.328(13)
F11 C55 1.332(14)
S2 O27 1.439(9)
S2 O26 1.433(8)
S2 O25 1.450(9)
S2 C56 1.822(16)
F22 C56 1.361(17)
F23 C56 1.298(17)
F21 C56 1.301(18)
S3 O37 1.455(8)
S3 O35 1.437(8)
S3 O36 1.438(8)
S3 C57 1.832(15)
F33 C57 1.369(16)
F32 C57 1.313(16)
F31 C57 1.316(16)
S6 C60 1.793(12)
S6 O66A 1.474(15)
S6 O67A 1.443(14)
S6 O65A 1.376(14)
S6 O67B 1.50(3)
S6 O65B 1.46(3)
S6 O66B 1.34(3)
F62 C60 1.265(12)
F61 C60 1.250(13)
F63 C60 1.337(15)
S4 O46 1.392(12)
S4 O45 1.403(8)
S4 O47 1.436(13)
S4 C58 1.823(14)
F41 C58 1.315(15)
F43 C58 1.347(15)
F42 C58 1.330(15)
S5 O57 1.512(10)
S5 O55 1.467(10)
S5 O56 1.464(10)
S5 C59 1.765(15)
F51 C59 1.323(14)
F53 C59 1.308(16)
F52 C59 1.365(15)
S8 O87 1.4450
S8 O85 1.4448
S8 O86 1.4448
S8 C62 1.8511
C62 F83 1.3387
C62 F82 1.3386
C62 F81 1.3388
N4 N3 1.337(13)
N4 C6 1.361(14)
N8 N9 1.337(12)
N8 C13 1.324(13)
N1 C18 1.471(14)
N1 C19 1.450(14)
N1 C1 1.466(14)
N14 C26 1.505(12)
N14 C25 1.502(12)
N6 C27 1.465(13)
N6 C9 1.501(13)
N6 C10 1.442(12)
N3 C4 1.351(14)
N11 C20 1.476(13)
N11 C21 1.481(12)
N13 N12 1.337(12)
N13 C24 1.343(13)
N5 C7 1.515(13)
N5 C8 1.478(13)
N10 C17 1.499(13)
N10 C16 1.473(12)
N2 C3 1.509(13)
N2 C2 1.484(14)
N12 C22 1.315(14)
N7 C12 1.512(13)
N7 C11 1.459(13)
N9 C15 1.350(14)
C4 C3 1.464(16)
C4 C5 1.385(15)
C13 C12 1.505(13)
C13 C14 1.413(14)
C22 C23 1.380(14)
C22 C21 1.513(14)
C20 C19 1.511(15)
C18 C17 1.499(14)
C24 C23 1.372(15)
C24 C25 1.468(14)
C6 C7 1.463(16)
C6 C5 1.386(16)
C27 C26 1.499(13)
C9 C8 1.504(15)
C14 C15 1.373(15)
C15 C16 1.472(14)
C2 C1 1.528(16)
C11 C10 1.526(14)
N19 C35 1.497(13)
N19 C34 1.481(14)
N23 N22 1.366(12)
N23 C42 1.342(13)
N15 C45 1.441(13)
N15 C28 1.459(13)
N15 C46 1.461(13)
N22 C40 1.321(14)
N21 C39 1.500(13)
N21 C38 1.485(13)
N25 C48 1.514(12)
N25 C47 1.487(13)
N20 C36 1.476(13)
N20 C54 1.499(13)
N20 C37 1.450(13)
N28 C53 1.515(13)
N28 C52 1.520(12)
N18 N17 1.356(13)
N18 C33 1.370(15)
N24 C43 1.501(13)
N24 C44 1.503(13)
N16 C29 1.507(15)
N16 C30 1.484(16)
N27 N26 1.339(12)
N27 C51 1.330(13)
N26 C49 1.362(12)
N17 C31 1.358(14)
C35 C36 1.513(15)
C40 C39 1.497(15)
C40 C41 1.433(14)
C48 C49 1.490(14)
C45 C44 1.528(15)
C32 C31 1.382(17)
C32 C33 1.331(17)
C47 C46 1.526(14)
C49 C50 1.415(15)
C28 C29 1.518(16)
C51 C50 1.375(14)
C51 C52 1.487(14)
C54 C53 1.527(15)
C38 C37 1.554(14)
C42 C43 1.494(14)
C42 C41 1.366(15)
C31 C30 1.485(17)
C33 C34 1.506(17)
S7A O77A 1.405(10)
S7A O75A 1.360(12)
S7A O76A 1.408(15)
S7A C61A 1.815(15)
F72A C61A 1.310(17)
F73A C61A 1.35(2)
F71A C61A 1.362(19)
S7B O75B 1.4449
S7B O76B 1.4463
S7B O77B 1.4450
S7B C61B 1.8513
C61B F72B 1.3390
C61B F71B 1.3380
C61B F73B 1.3380

loop_
_geom_hbond_atom_site_label_D
_geom_hbond_atom_site_label_H
_geom_hbond_atom_site_label_A
_geom_hbond_distance_DH
_geom_hbond_distance_HA
_geom_hbond_distance_DA
_geom_hbond_angle_DHA
_geom_hbond_site_symmetry_A
_geom_hbond_publ_flag
O31 H31 N22 0.82 1.94 2.745(11) 168.7 . yes
O12 H12 O54 0.82 1.97 2.760(10) 160.7 1_556 yes
O52 H52 O5 0.82 1.82 2.617(13) 165.2 . yes
O51 H51 O43 0.82 1.76 2.579(10) 173.4 . yes
O61 H61 N3 0.82 1.89 2.653(13) 153.6 . yes
O63 H63 N12 0.82 1.89 2.690(12) 164.3 . yes
O2 H2F O1 0.85 2.08 2.83(2) 147.9 1_545 yes
O3 H3D O2 0.85 2.06 2.724(15) 135.0 . yes
O1 H1C O25 0.85 2.03 2.793(15) 149.4 1_554 yes
O6 H6B N26 0.85 2.01 2.732(13) 141.7 . yes
N4 H4 O27 0.86 1.94 2.792(13) 173.8 . yes
N14 H14A O57 0.89 2.11 2.761(13) 128.8 1_566 yes
N14 H14B O43 0.89 1.86 2.738(11) 170.2 1_556 yes
N11 H11A O54 0.89 1.86 2.742(10) 169.3 1_556 yes
N11 H11B O64 0.89 1.99 2.789(11) 148.3 . yes
N13 H13 O1 0.86 1.95 2.785(14) 162.3 1_556 yes
N5 H5A O14 0.89 1.92 2.793(11) 166.9 . yes
N10 H10B O65A 0.89 2.11 2.851(17) 139.6 . yes
N10 H10B O67B 0.89 1.99 2.86(3) 165.0 . yes
N2 H2A O64 0.89 1.94 2.776(12) 156.7 . yes
N2 H2B O13 0.89 1.91 2.752(11) 157.7 . yes
N7 H7A O14 0.89 1.97 2.832(11) 162.0 . yes
N7 H7B O36 0.89 2.06 2.853(12) 147.6 . yes
N9 H9 O53 0.86 1.86 2.704(12) 165.6 1_556 yes
N19 H19C O37 0.89 1.92 2.798(12) 167.4 1_655 yes
N19 H19D O24 0.89 1.99 2.716(11) 137.8 . yes
N23 H23A O17 0.86 1.97 2.822(12) 172.2 . yes
N21 H21C O24 0.89 1.96 2.803(11) 157.1 . yes
N25 H25C O3 0.89 1.90 2.722(12) 153.7 . yes
N25 H25D O53 0.89 1.79 2.648(11) 161.4 1_655 yes
N28 H28A O34 0.89 1.97 2.791(10) 152.3 . yes
N28 H28B O44 0.89 1.81 2.697(10) 175.5 1_655 yes
N24 H24A O23 0.89 1.86 2.730(11) 165.5 . yes
N16 H16C O23 0.89 1.94 2.739(11) 148.5 . yes
N16 H16D O66B 0.89 2.06 2.79(4) 138.5 1_655 yes
N27 H27 O33 0.86 1.75 2.595(11) 166.5 . yes
